data_2215325
loop_
_publ_author_name
'Jun Wan'
'Fang Li'
'Wu-Lan Zeng'
'Jing Li'
'Sai Bi'

_publ_section_title
;
 2-(1<i>H</i>-Benzotriazol-1-yl)-1-(2-fluorobenzoyl)ethyl isonicotinate
;
_journal_coeditor_code AT2386
_journal_issue 10
_journal_name_full 'Acta Crystallographica Section E'
_journal_page_first o3989
_journal_page_last o3989
_journal_paper_doi 10.1107/S1600536807043310
_journal_volume 63
_journal_year 2007
_chemical_formula_iupac 'C21 H15 F N4 O3'
_chemical_formula_moiety 'C21 H15 F N4 O3'
_chemical_formula_sum 'C21 H15 F N4 O3'
_chemical_formula_weight 390.37
_chemical_name_systematic
;
2-(1H-Benzotriazol-1-yl)-1-(2-fluorobenzoyl)ethyl isonicotinate
;
_space_group_IT_number 2
_symmetry_cell_setting triclinic
_symmetry_space_group_name_Hall '-P 1'
_symmetry_space_group_name_H-M 'P -1'
_atom_sites_solution_hydrogens geom
_atom_sites_solution_primary direct
_atom_sites_solution_secondary difmap
_audit_creation_method SHELXL-97
_cell_angle_alpha 99.167(5)
_cell_angle_beta 114.399(5)
_cell_angle_gamma 103.444(5)
_cell_formula_units_Z 2
_cell_length_a 9.743(4)
_cell_length_b 10.226(4)
_cell_length_c 10.975(4)
_cell_measurement_reflns_used 1764
_cell_measurement_temperature 293(2)
_cell_measurement_theta_max 25.12
_cell_measurement_theta_min 2.37
_cell_volume 927.4(6)
_computing_cell_refinement 'SAINT (Siemens, 1996)'
_computing_data_collection 'SMART (Siemens, 1996)'
_computing_data_reduction 'SAINT (Siemens, 1996)'
_computing_molecular_graphics 'SHELXTL (Sheldrick, 1997b)'
_computing_publication_material
;
SHELXTL (Sheldrick, 1997b), PARST (Nardelli, 1995) and PLATON
(Spek, 2003)
;
_computing_structure_refinement 'SHELXL97 (Sheldrick, 1997a)'
_computing_structure_solution 'SHELXS97 (Sheldrick, 1997a)'
_diffrn_ambient_temperature 293(2)
_diffrn_detector_area_resol_mean 8.33
_diffrn_measured_fraction_theta_full 0.969
_diffrn_measured_fraction_theta_max 0.969
_diffrn_measurement_device_type
;
Siemens SMART 1000 CCD area-detector diffractometer
;
_diffrn_measurement_method '\w scans'
_diffrn_radiation_monochromator graphite
_diffrn_radiation_source 'fine-focus sealed tube'
_diffrn_radiation_type MoK\a
_diffrn_radiation_wavelength 0.71073
_diffrn_reflns_av_R_equivalents 0.0146
_diffrn_reflns_av_sigmaI/netI 0.0288
_diffrn_reflns_limit_h_max 11
_diffrn_reflns_limit_h_min -8
_diffrn_reflns_limit_k_max 12
_diffrn_reflns_limit_k_min -11
_diffrn_reflns_limit_l_max 9
_diffrn_reflns_limit_l_min -13
_diffrn_reflns_number 5185
_diffrn_reflns_theta_full 26.03
_diffrn_reflns_theta_max 26.03
_diffrn_reflns_theta_min 2.13
_diffrn_standards_number 0
_exptl_absorpt_coefficient_mu 0.103
_exptl_absorpt_correction_T_max 0.9959
_exptl_absorpt_correction_T_min 0.9737
_exptl_absorpt_correction_type multi-scan
_exptl_absorpt_process_details '(SADABS; Sheldrick, 1996)'
_exptl_crystal_colour yellow
_exptl_crystal_density_diffrn 1.398
_exptl_crystal_density_method 'not measured'
_exptl_crystal_description plate
_exptl_crystal_F_000 404
_exptl_crystal_size_max 0.26
_exptl_crystal_size_mid 0.20
_exptl_crystal_size_min 0.04
_refine_diff_density_max 0.139
_refine_diff_density_min -0.176
_refine_ls_extinction_method none
_refine_ls_goodness_of_fit_ref 1.043
_refine_ls_hydrogen_treatment constr
_refine_ls_matrix_type full
_refine_ls_number_parameters 262
_refine_ls_number_reflns 3544
_refine_ls_number_restraints 0
_refine_ls_restrained_S_all 1.043
_refine_ls_R_factor_all 0.0589
_refine_ls_R_factor_gt 0.0424
_refine_ls_shift/su_max 0.000
_refine_ls_shift/su_mean 0.000
_refine_ls_structure_factor_coef Fsqd
_refine_ls_weighting_details 'calc w=1/[\s^2^(Fo^2^)+(0.0489P)^2^+0.1340P] where P=(Fo^2^+2Fc^2^)/3'
_refine_ls_weighting_scheme calc
_refine_ls_wR_factor_gt 0.1005
_refine_ls_wR_factor_ref 0.1117
_reflns_number_gt 2651
_reflns_number_total 3544
_reflns_threshold_expression I>2\s(I)
_cod_data_source_file at2386.cif
_cod_data_source_block I
_cod_database_code 2215325
_cod_database_fobs_code 2215325

loop_
_symmetry_equiv_pos_as_xyz
'x, y, z'
'-x, -y, -z'

loop_
_atom_site_type_symbol
_atom_site_label
_atom_site_fract_x
_atom_site_fract_y
_atom_site_fract_z
_atom_site_U_iso_or_equiv
_atom_site_adp_type
_atom_site_calc_flag
_atom_site_refinement_flags
_atom_site_occupancy
F F1 0.32317(13) 0.57552(11) 0.57280(10) 0.0669(3) Uani d . 1
O O2 0.53117(13) 0.76959(12) 0.99687(11) 0.0488(3) Uani d . 1
O O1 0.28064(16) 0.84106(14) 0.87200(12) 0.0671(4) Uani d . 1
N N1 0.72690(16) 0.78363(14) 0.85732(14) 0.0471(3) Uani d . 1
C C6 0.19491(18) 0.72253(16) 0.63796(16) 0.0439(4) Uani d . 1
O O3 0.35710(17) 0.56942(14) 0.97541(13) 0.0697(4) Uani d . 1
C C17 0.51604(19) 0.73892(17) 1.19893(16) 0.0451(4) Uani d . 1
C C16 0.45878(19) 0.68059(18) 1.04674(17) 0.0464(4) Uani d . 1
C C1 0.2037(2) 0.63174(17) 0.53563(17) 0.0484(4) Uani d . 1
N N2 0.72997(18) 0.68140(16) 0.76401(15) 0.0615(4) Uani d . 1
C C7 0.30749(19) 0.76998(17) 0.79067(17) 0.0451(4) Uani d . 1
C C10 0.86206(19) 0.82372(17) 0.98201(17) 0.0460(4) Uani d . 1
C C8 0.46330(19) 0.73576(17) 0.84731(15) 0.0441(4) Uani d . 1
H H8A 0.4426 0.6362 0.8070 0.053 Uiso calc R 1
C C9 0.58719(19) 0.82737(18) 0.81896(17) 0.0483(4) Uani d . 1
H H9A 0.5405 0.8219 0.7205 0.058 Uiso calc R 1
H H9B 0.6188 0.9243 0.8718 0.058 Uiso calc R 1
C C11 0.9478(2) 0.73988(19) 0.95988(19) 0.0538(4) Uani d . 1
C C2 0.0959(2) 0.5924(2) 0.39624(18) 0.0606(5) Uani d . 1
H H2B 0.1062 0.5311 0.3308 0.073 Uiso calc R 1
N N3 0.8622(2) 0.65436(18) 0.82430(18) 0.0692(5) Uani d . 1
N N4 0.5995(2) 0.8432(2) 1.48007(17) 0.0724(5) Uani d . 1
C C18 0.5974(2) 0.87952(19) 1.26949(18) 0.0555(5) Uani d . 1
H H18A 0.6272 0.9419 1.2247 0.067 Uiso calc R 1
C C5 0.0653(2) 0.7722(2) 0.59237(19) 0.0598(5) Uani d . 1
H H5A 0.0527 0.8316 0.6575 0.072 Uiso calc R 1
C C20 0.5256(3) 0.7073(2) 1.4117(2) 0.0700(6) Uani d . 1
H H20A 0.5036 0.6464 1.4609 0.084 Uiso calc R 1
C C21 0.4795(2) 0.6509(2) 1.2722(2) 0.0596(5) Uani d . 1
H H21A 0.4249 0.5554 1.2285 0.072 Uiso calc R 1
C C3 -0.0276(2) 0.6459(2) 0.3560(2) 0.0694(6) Uani d . 1
H H3B -0.1011 0.6217 0.2619 0.083 Uiso calc R 1
C C19 0.6335(3) 0.9256(2) 1.4075(2) 0.0688(5) Uani d . 1
H H19A 0.6852 1.0212 1.4530 0.083 Uiso calc R 1
C C15 0.9200(2) 0.9256(2) 1.10816(18) 0.0572(5) Uani d . 1
H H15A 0.8621 0.9817 1.1222 0.069 Uiso calc R 1
C C14 1.0666(2) 0.9379(2) 1.2097(2) 0.0681(5) Uani d . 1
H H14A 1.1105 1.0055 1.2951 0.082 Uiso calc R 1
C C12 1.0973(2) 0.7530(2) 1.0670(2) 0.0700(6) Uani d . 1
H H12A 1.1552 0.6963 1.0544 0.084 Uiso calc R 1
C C4 -0.0434(2) 0.7351(2) 0.4537(2) 0.0730(6) Uani d . 1
H H4B -0.1279 0.7702 0.4256 0.088 Uiso calc R 1
C C13 1.1537(2) 0.8527(3) 1.1903(2) 0.0722(6) Uani d . 1
H H13A 1.2527 0.8644 1.2635 0.087 Uiso calc R 1

loop_
_atom_site_aniso_label
_atom_site_aniso_U_11
_atom_site_aniso_U_22
_atom_site_aniso_U_33
_atom_site_aniso_U_12
_atom_site_aniso_U_13
_atom_site_aniso_U_23
F1 0.0665(7) 0.0814(8) 0.0574(6) 0.0381(6) 0.0304(6) 0.0078(6)
O2 0.0450(6) 0.0557(7) 0.0394(6) 0.0108(5) 0.0174(5) 0.0130(5)
O1 0.0720(9) 0.0846(9) 0.0491(7) 0.0428(8) 0.0279(7) 0.0073(7)
N1 0.0438(8) 0.0528(8) 0.0434(7) 0.0151(6) 0.0222(6) 0.0072(6)
C6 0.0414(9) 0.0447(9) 0.0425(9) 0.0117(7) 0.0193(7) 0.0095(7)
O3 0.0738(9) 0.0597(8) 0.0571(8) -0.0010(7) 0.0295(7) 0.0072(7)
C17 0.0388(8) 0.0551(10) 0.0441(9) 0.0198(8) 0.0184(7) 0.0178(8)
C16 0.0409(9) 0.0503(10) 0.0478(9) 0.0157(8) 0.0200(8) 0.0154(8)
C1 0.0448(9) 0.0510(10) 0.0501(10) 0.0157(8) 0.0242(8) 0.0109(8)
N2 0.0558(10) 0.0667(10) 0.0553(9) 0.0160(8) 0.0290(8) -0.0015(8)
C7 0.0470(9) 0.0448(9) 0.0445(9) 0.0155(7) 0.0234(8) 0.0091(7)
C10 0.0413(9) 0.0528(10) 0.0458(9) 0.0148(8) 0.0229(8) 0.0134(8)
C8 0.0451(9) 0.0486(9) 0.0357(8) 0.0167(7) 0.0171(7) 0.0079(7)
C9 0.0466(9) 0.0534(10) 0.0446(9) 0.0173(8) 0.0205(8) 0.0147(8)
C11 0.0487(10) 0.0600(11) 0.0598(11) 0.0201(9) 0.0321(9) 0.0135(9)
C2 0.0621(12) 0.0641(12) 0.0444(10) 0.0116(10) 0.0239(9) 0.0032(9)
N3 0.0610(10) 0.0742(11) 0.0722(11) 0.0265(9) 0.0363(9) 0.0007(9)
N4 0.0835(12) 0.0832(13) 0.0519(9) 0.0279(10) 0.0319(9) 0.0221(9)
C18 0.0616(11) 0.0549(11) 0.0467(10) 0.0169(9) 0.0225(9) 0.0179(8)
C5 0.0534(11) 0.0624(11) 0.0549(11) 0.0246(9) 0.0185(9) 0.0058(9)
C20 0.0790(14) 0.0865(15) 0.0598(12) 0.0287(12) 0.0406(11) 0.0357(12)
C21 0.0626(12) 0.0595(11) 0.0622(12) 0.0169(9) 0.0337(10) 0.0234(9)
C3 0.0577(12) 0.0771(14) 0.0476(11) 0.0116(11) 0.0092(9) 0.0117(10)
C19 0.0807(14) 0.0629(12) 0.0501(11) 0.0169(11) 0.0245(10) 0.0115(10)
C15 0.0551(11) 0.0655(11) 0.0477(10) 0.0227(9) 0.0229(9) 0.0076(9)
C14 0.0570(12) 0.0857(15) 0.0489(11) 0.0207(11) 0.0185(10) 0.0094(10)
C12 0.0528(12) 0.0891(15) 0.0828(15) 0.0365(11) 0.0369(11) 0.0288(13)
C4 0.0540(12) 0.0809(14) 0.0653(13) 0.0293(11) 0.0103(10) 0.0124(11)
C13 0.0483(11) 0.1031(17) 0.0608(13) 0.0257(11) 0.0197(10) 0.0277(12)

loop_
_atom_type_symbol
_atom_type_description
_atom_type_scat_dispersion_real
_atom_type_scat_dispersion_imag
_atom_type_scat_source
C C 0.0033 0.0016 'International Tables Vol C Tables 4.2.6.8 and 6.1.1.4'
H H 0.0000 0.0000 'International Tables Vol C Tables 4.2.6.8 and 6.1.1.4'
N N 0.0061 0.0033 'International Tables Vol C Tables 4.2.6.8 and 6.1.1.4'
O O 0.0106 0.0060 'International Tables Vol C Tables 4.2.6.8 and 6.1.1.4'
F F 0.0171 0.0103 'International Tables Vol C Tables 4.2.6.8 and 6.1.1.4'

loop_
_geom_angle_atom_site_label_1
_geom_angle_atom_site_label_2
_geom_angle_atom_site_label_3
_geom_angle
C16 O2 C8 116.12(13)
N2 N1 C10 110.20(14)
N2 N1 C9 119.86(14)
C10 N1 C9 129.81(14)
C1 C6 C5 116.08(15)
C1 C6 C7 126.52(15)
C5 C6 C7 117.39(15)
C21 C17 C18 117.94(16)
C21 C17 C16 119.07(16)
C18 C17 C16 122.90(15)
O3 C16 O2 123.54(16)
O3 C16 C17 124.57(16)
O2 C16 C17 111.86(14)
F1 C1 C2 117.06(15)
F1 C1 C6 119.34(15)
C2 C1 C6 123.60(17)
N3 N2 N1 108.73(14)
O1 C7 C6 120.61(15)
O1 C7 C8 118.60(15)
C6 C7 C8 120.73(14)
N1 C10 C11 104.13(15)
N1 C10 C15 133.31(16)
C11 C10 C15 122.52(16)
O2 C8 C9 105.69(13)
O2 C8 C7 108.33(12)
C9 C8 C7 111.49(13)
O2 C8 H8A 110.4
C9 C8 H8A 110.4
C7 C8 H8A 110.4
N1 C9 C8 111.36(13)
N1 C9 H9A 109.4
C8 C9 H9A 109.4
N1 C9 H9B 109.4
C8 C9 H9B 109.4
H9A C9 H9B 108.0
N3 C11 C10 108.67(16)
N3 C11 C12 130.83(17)
C10 C11 C12 120.49(18)
C1 C2 C3 118.30(18)
C1 C2 H2B 120.9
C3 C2 H2B 120.9
N2 N3 C11 108.27(14)
C19 N4 C20 116.08(17)
C19 C18 C17 118.69(17)
C19 C18 H18A 120.7
C17 C18 H18A 120.7
C4 C5 C6 121.40(18)
C4 C5 H5A 119.3
C6 C5 H5A 119.3
N4 C20 C21 124.06(18)
N4 C20 H20A 118.0
C21 C20 H20A 118.0
C17 C21 C20 118.72(19)
C17 C21 H21A 120.6
C20 C21 H21A 120.6
C2 C3 C4 120.54(18)
C2 C3 H3B 119.7
C4 C3 H3B 119.7
N4 C19 C18 124.45(19)
N4 C19 H19A 117.8
C18 C19 H19A 117.8
C14 C15 C10 115.87(17)
C14 C15 H15A 122.1
C10 C15 H15A 122.1
C15 C14 C13 122.52(19)
C15 C14 H14A 118.7
C13 C14 H14A 118.7
C13 C12 C11 116.90(18)
C13 C12 H12A 121.6
C11 C12 H12A 121.6
C5 C4 C3 120.06(19)
C5 C4 H4B 120.0
C3 C4 H4B 120.0
C12 C13 C14 121.70(19)
C12 C13 H13A 119.2
C14 C13 H13A 119.2

loop_
_geom_bond_atom_site_label_1
_geom_bond_atom_site_label_2
_geom_bond_distance
F1 C1 1.3583(19)
O2 C16 1.343(2)
O2 C8 1.4378(19)
O1 C7 1.2116(19)
N1 N2 1.3569(19)
N1 C10 1.362(2)
N1 C9 1.449(2)
C6 C1 1.384(2)
C6 C5 1.400(2)
C6 C7 1.491(2)
O3 C16 1.199(2)
C17 C21 1.379(2)
C17 C18 1.380(2)
C17 C16 1.488(2)
C1 C2 1.373(2)
N2 N3 1.302(2)
C7 C8 1.533(2)
C10 C11 1.388(2)
C10 C15 1.393(2)
C8 C9 1.519(2)
C8 H8A 0.9800
C9 H9A 0.9700
C9 H9B 0.9700
C11 N3 1.377(2)
C11 C12 1.402(3)
C2 C3 1.373(3)
C2 H2B 0.9300
N4 C19 1.325(3)
N4 C20 1.330(3)
C18 C19 1.377(3)
C18 H18A 0.9300
C5 C4 1.371(3)
C5 H5A 0.9300
C20 C21 1.382(3)
C20 H20A 0.9300
C21 H21A 0.9300
C3 C4 1.377(3)
C3 H3B 0.9300
C19 H19A 0.9300
C15 C14 1.362(3)
C15 H15A 0.9300
C14 C13 1.400(3)
C14 H14A 0.9300
C12 C13 1.364(3)
C12 H12A 0.9300
C4 H4B 0.9300
C13 H13A 0.9300

loop_
_geom_hbond_atom_site_label_D
_geom_hbond_atom_site_label_H
_geom_hbond_atom_site_label_A
_geom_hbond_site_symmetry_A
_geom_hbond_distance_DH
_geom_hbond_distance_HA
_geom_hbond_distance_DA
_geom_hbond_angle_DHA
_geom_hbond_publ_flag
C2 H2B N3 2_666 0.93 2.50 3.427(3) 172.39 yes
C8 H8A F1 1_555 0.98 2.25 2.759(2) 111.67 yes
C15 H15A O1 2_677 0.93 2.54 3.452(3) 168.35 yes
C21 H21A N2 2_667 0.93 2.57 3.398(3) 148.19 yes

loop_
_geom_torsion_atom_site_label_1
_geom_torsion_atom_site_label_2
_geom_torsion_atom_site_label_3
_geom_torsion_atom_site_label_4
_geom_torsion
C8 O2 C16 O3 9.6(2)
C8 O2 C16 C17 -168.46(12)
C21 C17 C16 O3 15.3(3)
C18 C17 C16 O3 -161.11(18)
C21 C17 C16 O2 -166.66(14)
C18 C17 C16 O2 16.9(2)
C5 C6 C1 F1 -177.74(15)
C7 C6 C1 F1 1.1(3)
C5 C6 C1 C2 1.3(3)
C7 C6 C1 C2 -179.83(17)
C10 N1 N2 N3 0.0(2)
C9 N1 N2 N3 -176.20(14)
C1 C6 C7 O1 -174.06(17)
C5 C6 C7 O1 4.8(2)
C1 C6 C7 C8 8.8(3)
C5 C6 C7 C8 -172.32(15)
N2 N1 C10 C11 -0.20(18)
C9 N1 C10 C11 175.51(15)
N2 N1 C10 C15 177.39(18)
C9 N1 C10 C15 -6.9(3)
C16 O2 C8 C9 -166.09(13)
C16 O2 C8 C7 74.31(17)
O1 C7 C8 O2 13.9(2)
C6 C7 C8 O2 -168.92(13)
O1 C7 C8 C9 -101.99(18)
C6 C7 C8 C9 75.19(19)
N2 N1 C9 C8 86.68(18)
C10 N1 C9 C8 -88.7(2)
O2 C8 C9 N1 69.41(16)
C7 C8 C9 N1 -173.09(13)
N1 C10 C11 N3 0.32(19)
C15 C10 C11 N3 -177.61(16)
N1 C10 C11 C12 179.33(16)
C15 C10 C11 C12 1.4(3)
F1 C1 C2 C3 178.98(16)
C6 C1 C2 C3 -0.1(3)
N1 N2 N3 C11 0.2(2)
C10 C11 N3 N2 -0.3(2)
C12 C11 N3 N2 -179.20(19)
C21 C17 C18 C19 -2.0(3)
C16 C17 C18 C19 174.45(17)
C1 C6 C5 C4 -1.6(3)
C7 C6 C5 C4 179.40(18)
C19 N4 C20 C21 -2.2(3)
C18 C17 C21 C20 0.1(3)
C16 C17 C21 C20 -176.54(17)
N4 C20 C21 C17 2.2(3)
C1 C2 C3 C4 -0.9(3)
C20 N4 C19 C18 0.0(3)
C17 C18 C19 N4 2.1(3)
N1 C10 C15 C14 -177.50(18)
C11 C10 C15 C14 -0.3(3)
C10 C15 C14 C13 -0.9(3)
N3 C11 C12 C13 177.4(2)
C10 C11 C12 C13 -1.3(3)
C6 C5 C4 C3 0.7(3)
C2 C3 C4 C5 0.6(3)
C11 C12 C13 C14 0.2(3)
C15 C14 C13 C12 1.0(3)
